data_7026617
loop_
_publ_author_name
'Multani, Kanwarpal'
'Stanlake, Louisa J. E.'
'Stephan, Douglas W.'

_publ_section_title
;
 Ti and Zr complexes of ferrocenyl amidinates.
;
_journal_issue 38
_journal_name_full 'Dalton transactions (Cambridge, England : 2003)'
_journal_page_first 8957
_journal_page_last 8966
_journal_paper_doi 10.1039/c0dt00530d
_journal_volume 39
_journal_year 2010
_chemical_formula_sum 'C36 H53 Cl2 Fe N2 Zr'
_chemical_formula_weight 731.88
_space_group_IT_number 33
_symmetry_cell_setting orthorhombic
_symmetry_space_group_name_Hall 'P 2c -2n'
_symmetry_space_group_name_H-M 'P n a 21'
_atom_sites_solution_hydrogens geom
_atom_sites_solution_primary direct
_atom_sites_solution_secondary difmap
_audit_creation_method SHELXL-97
_cell_angle_alpha 90.00
_cell_angle_beta 90.00
_cell_angle_gamma 90.00
_cell_formula_units_Z 8
_cell_length_a 19.7051(12)
_cell_length_b 14.5964(10)
_cell_length_c 24.6497(16)
_cell_measurement_temperature 296(2)
_cell_volume 7089.8(8)
_computing_structure_refinement 'SHELXL-97 (Sheldrick, 1997)'
_computing_structure_solution 'SHELXS-97 (Sheldrick, 1990)'
_diffrn_ambient_temperature 296(2)
_diffrn_measured_fraction_theta_full 0.999
_diffrn_measured_fraction_theta_max 0.999
_diffrn_radiation_monochromator graphite
_diffrn_radiation_source 'fine-focus sealed tube'
_diffrn_radiation_type MoK\a
_diffrn_radiation_wavelength 0.71073
_diffrn_reflns_av_R_equivalents 0.0434
_diffrn_reflns_av_sigmaI/netI 0.0386
_diffrn_reflns_limit_h_max 25
_diffrn_reflns_limit_h_min -22
_diffrn_reflns_limit_k_max 18
_diffrn_reflns_limit_k_min -17
_diffrn_reflns_limit_l_max 32
_diffrn_reflns_limit_l_min -29
_diffrn_reflns_number 113245
_diffrn_reflns_theta_full 27.55
_diffrn_reflns_theta_max 27.55
_diffrn_reflns_theta_min 1.74
_exptl_absorpt_coefficient_mu 0.880
_exptl_absorpt_correction_T_max 0.7456
_exptl_absorpt_correction_T_min 0.6882
_exptl_absorpt_correction_type multi-scan
_exptl_crystal_density_diffrn 1.371
_exptl_crystal_density_method 'not measured'
_exptl_crystal_F_000 3064
_exptl_crystal_size_max 0.34
_exptl_crystal_size_mid 0.27
_exptl_crystal_size_min 0.22
_refine_diff_density_max 0.521
_refine_diff_density_min -0.337
_refine_diff_density_rms 0.062
_refine_ls_abs_structure_details 'Flack H D (1983), Acta Cryst. A39, 876-881'
_refine_ls_abs_structure_Flack 0.502(13)
_refine_ls_extinction_method none
_refine_ls_goodness_of_fit_ref 1.008
_refine_ls_hydrogen_treatment fixed
_refine_ls_matrix_type full
_refine_ls_number_parameters 769
_refine_ls_number_reflns 15687
_refine_ls_number_restraints 1
_refine_ls_restrained_S_all 1.008
_refine_ls_R_factor_all 0.0523
_refine_ls_R_factor_gt 0.0341
_refine_ls_shift/su_max 0.002
_refine_ls_shift/su_mean 0.000
_refine_ls_structure_factor_coef Fsqd
_refine_ls_weighting_details 'calc w=1/[\s^2^(Fo^2^)+(0.0385P)^2^+3.4139P] where P=(Fo^2^+2Fc^2^)/3'
_refine_ls_weighting_scheme calc
_refine_ls_wR_factor_gt 0.0711
_refine_ls_wR_factor_ref 0.0786
_reflns_number_gt 12881
_reflns_number_total 15687
_reflns_threshold_expression >2sigma(I)
_cod_data_source_file c0dt00530d.txt
_cod_data_source_block Cp*Zr[CyNC(Fc)NCy]Cl2
_cod_original_sg_symbol_H-M Pna2(1)
_cod_database_code 7026617

loop_
_symmetry_equiv_pos_as_xyz
'x, y, z'
'-x, -y, z+1/2'
'x+1/2, -y+1/2, z'
'-x+1/2, y+1/2, z+1/2'

loop_
_atom_site_label
_atom_site_type_symbol
_atom_site_fract_x
_atom_site_fract_y
_atom_site_fract_z
_atom_site_U_iso_or_equiv
_atom_site_adp_type
_atom_site_occupancy
_atom_site_symmetry_multiplicity
_atom_site_calc_flag
_atom_site_refinement_flags
C1 C 0.52102(17) 0.9429(2) 0.18030(14) 0.0305(8) Uani 1 1 d .
C2 C 0.55758(15) 0.8773(2) 0.21146(16) 0.0322(8) Uani 1 1 d .
C3 C 0.53891(16) 0.8882(2) 0.26646(15) 0.0319(8) Uani 1 1 d .
C4 C 0.48961(17) 0.9588(2) 0.26881(15) 0.0338(8) Uani 1 1 d .
C5 C 0.47875(16) 0.9926(2) 0.21567(16) 0.0326(8) Uani 1 1 d .
C6 C 0.31240(16) 0.8856(2) 0.24285(13) 0.0230(7) Uani 1 1 d .
C7 C 0.32698(17) 0.8009(2) 0.32829(13) 0.0255(7) Uani 1 1 d .
H7 H 0.2898 0.8402 0.3409 0.031 Uiso 1 1 calc R
C8 C 0.38111(18) 0.7983(3) 0.37243(14) 0.0359(8) Uani 1 1 d .
H8A H 0.3985 0.8596 0.3787 0.043 Uiso 1 1 calc R
H8B H 0.4186 0.7598 0.3609 0.043 Uiso 1 1 calc R
C9 C 0.3505(2) 0.7604(3) 0.42484(15) 0.0438(10) Uani 1 1 d .
H9A H 0.3856 0.7575 0.4524 0.053 Uiso 1 1 calc R
H9B H 0.3156 0.8020 0.4376 0.053 Uiso 1 1 calc R
C10 C 0.3202(2) 0.6662(3) 0.41735(16) 0.0479(10) Uani 1 1 d .
H10A H 0.2982 0.6473 0.4507 0.057 Uiso 1 1 calc R
H10B H 0.3560 0.6226 0.4095 0.057 Uiso 1 1 calc R
C11 C 0.2689(2) 0.6654(3) 0.37159(16) 0.0408(9) Uani 1 1 d .
H11A H 0.2296 0.7012 0.3821 0.049 Uiso 1 1 calc R
H11B H 0.2541 0.6030 0.3651 0.049 Uiso 1 1 calc R
C12 C 0.29874(17) 0.7047(2) 0.31947(15) 0.0300(8) Uani 1 1 d .
H12A H 0.2638 0.7068 0.2918 0.036 Uiso 1 1 calc R
H12B H 0.3347 0.6649 0.3067 0.036 Uiso 1 1 calc R
C13 C 0.29908(16) 0.9134(2) 0.14545(13) 0.0270(8) Uani 1 1 d .
H13 H 0.2640 0.9585 0.1546 0.032 Uiso 1 1 calc R
C14 C 0.33978(19) 0.9504(2) 0.09830(14) 0.0337(8) Uani 1 1 d .
H14A H 0.3776 0.9096 0.0910 0.040 Uiso 1 1 calc R
H14B H 0.3581 1.0099 0.1079 0.040 Uiso 1 1 calc R
C15 C 0.2963(2) 0.9595(3) 0.04725(16) 0.0446(10) Uani 1 1 d .
H15A H 0.2613 1.0050 0.0534 0.053 Uiso 1 1 calc R
H15B H 0.3245 0.9805 0.0175 0.053 Uiso 1 1 calc R
C16 C 0.2636(2) 0.8697(3) 0.03190(16) 0.0443(10) Uani 1 1 d .
H16A H 0.2984 0.8252 0.0230 0.053 Uiso 1 1 calc R
H16B H 0.2352 0.8783 0.0002 0.053 Uiso 1 1 calc R
C17 C 0.22093(19) 0.8343(3) 0.07854(17) 0.0462(10) Uani 1 1 d .
H17A H 0.2017 0.7753 0.0689 0.055 Uiso 1 1 calc R
H17B H 0.1838 0.8764 0.0854 0.055 Uiso 1 1 calc R
C18 C 0.26400(18) 0.8243(2) 0.12976(14) 0.0326(8) Uani 1 1 d .
H18A H 0.2352 0.8045 0.1595 0.039 Uiso 1 1 calc R
H18B H 0.2980 0.7773 0.1239 0.039 Uiso 1 1 calc R
C19 C 0.24468(15) 0.9249(2) 0.25548(13) 0.0237(7) Uani 1 1 d .
C20 C 0.22509(17) 1.0151(2) 0.23886(14) 0.0282(8) Uani 1 1 d .
H20 H 0.2551 1.0610 0.2225 0.034 Uiso 1 1 calc R
C21 C 0.15539(17) 1.0271(3) 0.25026(14) 0.0325(8) Uani 1 1 d .
H21 H 0.1286 1.0823 0.2428 0.039 Uiso 1 1 calc R
C22 C 0.13111(16) 0.9457(3) 0.27380(15) 0.0362(8) Uani 1 1 d .
H22 H 0.0844 0.9347 0.2859 0.043 Uiso 1 1 calc R
C23 C 0.18563(16) 0.8827(2) 0.27811(14) 0.0303(8) Uani 1 1 d .
H23 H 0.1831 0.8208 0.2934 0.036 Uiso 1 1 calc R
C24 C 0.2626(2) 1.0963(3) 0.35991(16) 0.0420(9) Uani 1 1 d .
H24 H 0.2969 1.1364 0.3436 0.050 Uiso 1 1 calc R
C25 C 0.27470(19) 1.0097(2) 0.38293(15) 0.0341(8) Uani 1 1 d .
H25 H 0.3187 0.9788 0.3853 0.041 Uiso 1 1 calc R
C26 C 0.2123(2) 0.9749(3) 0.40127(15) 0.0428(10) Uani 1 1 d .
H26 H 0.2052 0.9156 0.4190 0.051 Uiso 1 1 calc R
C27 C 0.1614(2) 1.0411(3) 0.38998(17) 0.0533(11) Uani 1 1 d .
H27 H 0.1130 1.0358 0.3987 0.064 Uiso 1 1 calc R
C28 C 0.1932(2) 1.1159(3) 0.36449(17) 0.0492(11) Uani 1 1 d .
H28 H 0.1707 1.1720 0.3520 0.059 Uiso 1 1 calc R
C29 C 0.4615(2) 1.0035(3) 0.31898(19) 0.0506(11) Uani 1 1 d .
H29A H 0.4726 0.9670 0.3501 0.076 Uiso 1 1 calc R
H29B H 0.4131 1.0085 0.3159 0.076 Uiso 1 1 calc R
H29C H 0.4808 1.0635 0.3230 0.076 Uiso 1 1 calc R
C30 C 0.5702(2) 0.8402(3) 0.31415(16) 0.0463(10) Uani 1 1 d .
H30A H 0.6093 0.8739 0.3262 0.069 Uiso 1 1 calc R
H30B H 0.5838 0.7796 0.3036 0.069 Uiso 1 1 calc R
H30C H 0.5377 0.8365 0.3431 0.069 Uiso 1 1 calc R
C31 C 0.61022(18) 0.8130(3) 0.18965(17) 0.0450(10) Uani 1 1 d .
H31A H 0.6539 0.8419 0.1909 0.067 Uiso 1 1 calc R
H31B H 0.5994 0.7975 0.1528 0.067 Uiso 1 1 calc R
H31C H 0.6110 0.7583 0.2113 0.067 Uiso 1 1 calc R
C32 C 0.5314(2) 0.9602(3) 0.12115(16) 0.0436(10) Uani 1 1 d .
H32A H 0.5756 0.9864 0.1155 0.065 Uiso 1 1 calc R
H32B H 0.4974 1.0019 0.1083 0.065 Uiso 1 1 calc R
H32C H 0.5281 0.9035 0.1016 0.065 Uiso 1 1 calc R
C33 C 0.43634(19) 1.0755(2) 0.20281(19) 0.0444(11) Uani 1 1 d .
H33A H 0.4564 1.1287 0.2192 0.067 Uiso 1 1 calc R
H33B H 0.3913 1.0670 0.2169 0.067 Uiso 1 1 calc R
H33C H 0.4342 1.0837 0.1642 0.067 Uiso 1 1 calc R
C34 C 0.24661(17) 0.4654(2) 0.11110(14) 0.0333(8) Uani 1 1 d .
C35 C 0.19580(17) 0.3961(3) 0.11157(16) 0.0380(9) Uani 1 1 d .
C36 C 0.17397(15) 0.3843(2) 0.16515(17) 0.0361(8) Uani 1 1 d .
C37 C 0.20904(17) 0.4482(2) 0.19856(15) 0.0322(8) Uani 1 1 d .
C38 C 0.25458(15) 0.4974(2) 0.16493(15) 0.0288(7) Uani 1 1 d .
C39 C 0.41955(16) 0.3854(2) 0.14308(12) 0.0211(7) Uani 1 1 d .
C40 C 0.42796(16) 0.4147(2) 0.24120(13) 0.0257(7) Uani 1 1 d .
H40 H 0.4620 0.4619 0.2335 0.031 Uiso 1 1 calc R
C41 C 0.46460(17) 0.3271(2) 0.25835(14) 0.0311(8) Uani 1 1 d .
H41A H 0.4316 0.2783 0.2626 0.037 Uiso 1 1 calc R
H41B H 0.4960 0.3091 0.2299 0.037 Uiso 1 1 calc R
C42 C 0.5035(2) 0.3387(3) 0.31115(15) 0.0414(9) Uani 1 1 d .
H42A H 0.5237 0.2807 0.3215 0.050 Uiso 1 1 calc R
H42B H 0.5398 0.3827 0.3060 0.050 Uiso 1 1 calc R
C43 C 0.4570(2) 0.3716(3) 0.35609(15) 0.0418(9) Uani 1 1 d .
H43A H 0.4232 0.3251 0.3637 0.050 Uiso 1 1 calc R
H43B H 0.4832 0.3817 0.3889 0.050 Uiso 1 1 calc R
C44 C 0.4222(2) 0.4595(3) 0.33981(15) 0.0428(9) Uani 1 1 d .
H44A H 0.4559 0.5073 0.3354 0.051 Uiso 1 1 calc R
H44B H 0.3914 0.4782 0.3684 0.051 Uiso 1 1 calc R
C45 C 0.38268(18) 0.4485(2) 0.28697(13) 0.0321(8) Uani 1 1 d .
H45A H 0.3459 0.4054 0.2925 0.039 Uiso 1 1 calc R
H45B H 0.3630 0.5070 0.2769 0.039 Uiso 1 1 calc R
C46 C 0.40905(16) 0.3019(2) 0.05781(13) 0.0247(7) Uani 1 1 d .
H46 H 0.4471 0.3410 0.0469 0.030 Uiso 1 1 calc R
C47 C 0.35841(17) 0.2999(2) 0.01115(14) 0.0307(8) Uani 1 1 d .
H47A H 0.3418 0.3614 0.0043 0.037 Uiso 1 1 calc R
H47B H 0.3200 0.2617 0.0209 0.037 Uiso 1 1 calc R
C48 C 0.39177(19) 0.2622(3) -0.04008(14) 0.0399(9) Uani 1 1 d .
H48A H 0.3584 0.2596 -0.0690 0.048 Uiso 1 1 calc R
H48B H 0.4278 0.3033 -0.0514 0.048 Uiso 1 1 calc R
C49 C 0.4206(2) 0.1683(3) -0.03088(16) 0.0486(10) Uani 1 1 d .
H49A H 0.4441 0.1484 -0.0634 0.058 Uiso 1 1 calc R
H49B H 0.3838 0.1257 -0.0240 0.058 Uiso 1 1 calc R
C50 C 0.4695(2) 0.1663(3) 0.01649(15) 0.0410(9) Uani 1 1 d .
H50A H 0.5096 0.2018 0.0075 0.049 Uiso 1 1 calc R
H50B H 0.4835 0.1037 0.0233 0.049 Uiso 1 1 calc R
C51 C 0.43665(17) 0.2057(2) 0.06768(15) 0.0290(8) Uani 1 1 d .
H51A H 0.3999 0.1659 0.0791 0.035 Uiso 1 1 calc R
H51B H 0.4700 0.2077 0.0966 0.035 Uiso 1 1 calc R
C52 C 0.48754(16) 0.4256(2) 0.13213(12) 0.0232(7) Uani 1 1 d .
C53 C 0.54812(16) 0.3833(2) 0.11223(13) 0.0271(7) Uani 1 1 d .
H53 H 0.5519 0.3209 0.0979 0.033 Uiso 1 1 calc R
C54 C 0.60175(17) 0.4468(2) 0.11773(14) 0.0335(8) Uani 1 1 d .
H54 H 0.6492 0.4360 0.1078 0.040 Uiso 1 1 calc R
C55 C 0.57525(18) 0.5285(3) 0.13921(14) 0.0302(8) Uani 1 1 d .
H55 H 0.6012 0.5842 0.1469 0.036 Uiso 1 1 calc R
C56 C 0.50540(17) 0.5169(2) 0.14790(12) 0.0264(7) Uani 1 1 d .
H56 H 0.4743 0.5630 0.1626 0.032 Uiso 1 1 calc R
C57 C 0.4766(2) 0.5951(2) 0.02374(14) 0.0386(9) Uani 1 1 d .
H57 H 0.4419 0.6370 0.0377 0.046 Uiso 1 1 calc R
C58 C 0.46506(18) 0.5074(2) 0.00185(13) 0.0307(8) Uani 1 1 d .
H58 H 0.4207 0.4775 -0.0016 0.037 Uiso 1 1 calc R
C59 C 0.52767(18) 0.4691(3) -0.01340(14) 0.0344(8) Uani 1 1 d .
H59 H 0.5346 0.4086 -0.0298 0.041 Uiso 1 1 calc R
C60 C 0.5787(2) 0.5342(3) -0.00121(15) 0.0437(10) Uani 1 1 d .
H60 H 0.6275 0.5269 -0.0078 0.052 Uiso 1 1 calc R
C61 C 0.5469(2) 0.6120(3) 0.02209(16) 0.0425(10) Uani 1 1 d .
H61 H 0.5697 0.6679 0.0343 0.051 Uiso 1 1 calc R
C62 C 0.1665(2) 0.3501(3) 0.0620(2) 0.0627(14) Uani 1 1 d .
H62A H 0.1521 0.2892 0.0713 0.094 Uiso 1 1 calc R
H62B H 0.2005 0.3471 0.0341 0.094 Uiso 1 1 calc R
H62C H 0.1283 0.3846 0.0491 0.094 Uiso 1 1 calc R
C63 C 0.2803(2) 0.5098(3) 0.06316(18) 0.0527(11) Uani 1 1 d .
H63A H 0.2659 0.5724 0.0605 0.079 Uiso 1 1 calc R
H63B H 0.2679 0.4777 0.0306 0.079 Uiso 1 1 calc R
H63C H 0.3287 0.5076 0.0677 0.079 Uiso 1 1 calc R
C64 C 0.29734(18) 0.5781(2) 0.18018(17) 0.0408(10) Uani 1 1 d .
H64A H 0.2791 0.6324 0.1637 0.061 Uiso 1 1 calc R
H64B H 0.3430 0.5687 0.1677 0.061 Uiso 1 1 calc R
H64C H 0.2974 0.5851 0.2189 0.061 Uiso 1 1 calc R
C65 C 0.1949(2) 0.4645(3) 0.25726(18) 0.0455(11) Uani 1 1 d .
H65A H 0.2297 0.5029 0.2723 0.068 Uiso 1 1 calc R
H65B H 0.1942 0.4070 0.2761 0.068 Uiso 1 1 calc R
H65C H 0.1517 0.4941 0.2611 0.068 Uiso 1 1 calc R
C66 C 0.11902(19) 0.3199(3) 0.1841(2) 0.0557(12) Uani 1 1 d .
H66A H 0.0760 0.3402 0.1705 0.083 Uiso 1 1 calc R
H66B H 0.1179 0.3193 0.2231 0.083 Uiso 1 1 calc R
H66C H 0.1282 0.2593 0.1710 0.083 Uiso 1 1 calc R
Cl1 Cl 0.46742(4) 0.68286(6) 0.25997(4) 0.03391(19) Uani 1 1 d .
Cl2 Cl 0.44566(4) 0.75688(6) 0.12882(4) 0.0349(2) Uani 1 1 d .
Cl3 Cl 0.27880(5) 0.25668(6) 0.25110(4) 0.0400(2) Uani 1 1 d .
Cl4 Cl 0.26272(5) 0.18734(6) 0.11922(4) 0.0404(2) Uani 1 1 d .
Fe1 Fe 0.20706(2) 0.99978(3) 0.319905(19) 0.02636(10) Uani 1 1 d .
Fe3 Fe 0.52836(2) 0.49860(3) 0.067903(19) 0.02443(10) Uani 1 1 d .
N1 N 0.34101(13) 0.89761(19) 0.19430(11) 0.0243(6) Uani 1 1 d .
N2 N 0.35261(13) 0.83840(18) 0.27684(11) 0.0248(6) Uani 1 1 d .
N3 N 0.38073(13) 0.33957(18) 0.10784(11) 0.0249(6) Uani 1 1 d .
N4 N 0.38886(12) 0.39694(18) 0.19125(10) 0.0228(6) Uani 1 1 d .
Zr1 Zr 0.436701(13) 0.828148(19) 0.217374(12) 0.02293(7) Uani 1 1 d .
Zr2 Zr 0.293427(14) 0.33087(2) 0.163847(13) 0.02441(7) Uani 1 1 d .
C81 C 0.5710(4) 0.9106(7) 0.9675(3) 0.135(3) Uani 1 1 d .
H81A H 0.5832 0.9394 0.9334 0.162 Uiso 1 1 calc R
H81B H 0.5598 0.9590 0.9929 0.162 Uiso 1 1 calc R
C82 C 0.5097(4) 0.8535(8) 0.9586(4) 0.160(4) Uani 1 1 d .
H82A H 0.5243 0.8022 0.9365 0.192 Uiso 1 1 calc R
H82B H 0.4981 0.8283 0.9938 0.192 Uiso 1 1 calc R
C83 C 0.4526(6) 0.8815(10) 0.9374(3) 0.231(8) Uani 1 1 d .
H83A H 0.4650 0.9120 0.9039 0.278 Uiso 1 1 calc R
H83B H 0.4361 0.9291 0.9615 0.278 Uiso 1 1 calc R
C85 C 0.3392(9) 0.8808(11) 0.8979(4) 0.262(9) Uani 1 1 d .
H85A H 0.3242 0.9288 0.9217 0.393 Uiso 1 1 calc R
H85B H 0.3019 0.8404 0.8903 0.393 Uiso 1 1 calc R
H85C H 0.3555 0.9070 0.8647 0.393 Uiso 1 1 calc R
C80 C 0.6296(4) 0.8611(5) 0.9879(3) 0.125(3) Uani 1 1 d .
H80A H 0.6219 0.8440 1.0250 0.187 Uiso 1 1 calc R
H80B H 0.6690 0.8995 0.9857 0.187 Uiso 1 1 calc R
H80C H 0.6366 0.8070 0.9664 0.187 Uiso 1 1 calc R
C84 C 0.3957(6) 0.8274(10) 0.9248(5) 0.236(9) Uani 1 1 d .
H84A H 0.3785 0.8000 0.9579 0.283 Uiso 1 1 calc R
H84B H 0.4097 0.7781 0.9009 0.283 Uiso 1 1 calc R

loop_
_atom_site_aniso_label
_atom_site_aniso_U_11
_atom_site_aniso_U_22
_atom_site_aniso_U_33
_atom_site_aniso_U_23
_atom_site_aniso_U_13
_atom_site_aniso_U_12
C1 0.0256(17) 0.0321(19) 0.034(2) 0.0016(14) 0.0045(14) -0.0071(15)
C2 0.0188(15) 0.0374(18) 0.041(2) -0.0022(17) 0.0052(15) -0.0014(14)
C3 0.0245(17) 0.037(2) 0.0347(19) 0.0005(16) -0.0032(14) -0.0047(15)
C4 0.0270(18) 0.038(2) 0.036(2) -0.0097(16) 0.0070(15) -0.0115(15)
C5 0.0286(17) 0.0305(18) 0.039(2) -0.0008(17) 0.0024(16) -0.0042(14)
C6 0.0214(15) 0.0200(16) 0.0276(18) -0.0039(13) 0.0019(13) -0.0007(13)
C7 0.0277(17) 0.0286(18) 0.0202(17) 0.0016(14) 0.0028(13) 0.0026(14)
C8 0.0329(19) 0.044(2) 0.031(2) -0.0030(17) -0.0015(15) 0.0033(16)
C9 0.049(2) 0.059(3) 0.0229(19) -0.0019(17) -0.0026(16) 0.015(2)
C10 0.058(2) 0.051(3) 0.034(2) 0.0140(18) 0.0090(19) 0.009(2)
C11 0.047(2) 0.036(2) 0.039(2) 0.0080(17) 0.0112(18) -0.0006(18)
C12 0.0323(19) 0.0261(18) 0.0316(19) -0.0001(15) 0.0005(15) 0.0016(14)
C13 0.0259(18) 0.0288(19) 0.0263(18) -0.0005(13) -0.0019(13) 0.0052(14)
C14 0.040(2) 0.0303(19) 0.0310(19) 0.0032(15) 0.0004(15) 0.0027(16)
C15 0.058(3) 0.046(2) 0.030(2) 0.0053(18) 0.0028(18) 0.016(2)
C16 0.047(2) 0.054(3) 0.032(2) -0.0111(18) -0.0078(17) 0.015(2)
C17 0.033(2) 0.062(3) 0.044(2) -0.015(2) -0.0056(17) -0.0024(19)
C18 0.0301(18) 0.036(2) 0.0311(19) -0.0024(15) -0.0006(15) -0.0037(15)
C19 0.0203(15) 0.0257(17) 0.0251(16) -0.0039(13) -0.0006(13) 0.0008(13)
C20 0.0272(17) 0.0296(19) 0.0279(18) -0.0051(14) -0.0007(14) 0.0009(14)
C21 0.0287(18) 0.038(2) 0.0311(19) -0.0058(15) -0.0049(14) 0.0125(16)
C22 0.0183(16) 0.046(2) 0.044(2) -0.0085(17) 0.0021(15) 0.0010(15)
C23 0.0260(16) 0.0282(18) 0.037(2) -0.0056(15) 0.0015(14) -0.0047(14)
C24 0.055(2) 0.035(2) 0.035(2) -0.0079(17) -0.0073(18) -0.0060(18)
C25 0.0378(19) 0.036(2) 0.0290(19) -0.0063(15) -0.0032(15) 0.0013(16)
C26 0.055(3) 0.050(2) 0.0236(19) 0.0026(17) 0.0061(17) -0.0061(19)
C27 0.042(2) 0.081(3) 0.037(2) -0.014(2) 0.0116(18) 0.014(2)
C28 0.069(3) 0.044(2) 0.035(2) -0.0138(19) -0.002(2) 0.025(2)
C29 0.047(2) 0.051(3) 0.054(3) -0.022(2) 0.017(2) -0.018(2)
C30 0.036(2) 0.064(3) 0.039(2) 0.009(2) -0.0084(17) -0.0057(19)
C31 0.029(2) 0.049(2) 0.057(3) -0.0033(19) 0.0049(18) 0.0104(17)
C32 0.044(2) 0.047(2) 0.040(2) 0.0091(19) 0.0047(19) -0.0116(18)
C33 0.039(2) 0.0225(19) 0.071(3) -0.0031(19) 0.000(2) -0.0013(16)
C34 0.0306(18) 0.0355(19) 0.034(2) -0.0005(16) -0.0010(15) 0.0148(15)
C35 0.0238(17) 0.045(2) 0.046(2) -0.0131(18) -0.0088(16) 0.0078(16)
C36 0.0189(15) 0.0383(19) 0.051(2) -0.0129(19) 0.0012(17) -0.0013(14)
C37 0.0260(17) 0.0331(19) 0.038(2) -0.0064(16) -0.0014(14) 0.0092(15)
C38 0.0245(16) 0.0230(16) 0.0389(19) -0.0015(17) -0.0038(15) 0.0077(13)
C39 0.0202(15) 0.0174(15) 0.0257(17) 0.0002(12) -0.0046(12) 0.0048(13)
C40 0.0289(17) 0.0276(18) 0.0204(16) -0.0021(13) -0.0011(13) -0.0049(14)
C41 0.0305(18) 0.0333(19) 0.0296(18) -0.0020(15) 0.0016(14) 0.0041(15)
C42 0.039(2) 0.053(2) 0.033(2) 0.0117(18) -0.0093(16) 0.0011(19)
C43 0.046(2) 0.051(2) 0.028(2) 0.0054(17) -0.0060(17) -0.0038(18)
C44 0.063(3) 0.042(2) 0.0227(19) 0.0003(16) -0.0036(17) -0.002(2)
C45 0.045(2) 0.0306(19) 0.0210(17) -0.0005(14) 0.0003(15) 0.0090(16)
C46 0.0255(16) 0.0240(16) 0.0245(18) -0.0029(13) -0.0019(13) -0.0010(13)
C47 0.0332(18) 0.0300(18) 0.0288(18) -0.0054(14) -0.0056(15) -0.0003(15)
C48 0.047(2) 0.048(2) 0.025(2) -0.0061(17) -0.0058(15) -0.0033(18)
C49 0.074(3) 0.041(2) 0.031(2) -0.0150(18) 0.007(2) 0.000(2)
C50 0.050(2) 0.035(2) 0.038(2) 0.0010(17) 0.0084(18) 0.0143(18)
C51 0.0304(19) 0.0294(19) 0.0271(18) -0.0028(15) 0.0015(15) 0.0000(14)
C52 0.0268(16) 0.0253(17) 0.0174(15) 0.0030(13) -0.0024(13) 0.0004(13)
C53 0.0244(16) 0.0293(18) 0.0276(18) 0.0030(14) -0.0015(13) 0.0054(14)
C54 0.0218(17) 0.045(2) 0.0341(19) 0.0114(17) -0.0059(14) -0.0001(15)
C55 0.0301(19) 0.036(2) 0.0244(18) 0.0051(15) -0.0053(14) -0.0097(16)
C56 0.0338(18) 0.0266(17) 0.0189(16) -0.0011(12) -0.0007(13) -0.0026(14)
C57 0.058(2) 0.032(2) 0.0254(19) 0.0060(15) -0.0101(17) 0.0035(18)
C58 0.035(2) 0.036(2) 0.0213(17) 0.0060(14) -0.0077(14) -0.0023(16)
C59 0.039(2) 0.044(2) 0.0204(18) -0.0011(15) 0.0016(14) -0.0015(17)
C60 0.039(2) 0.063(3) 0.029(2) 0.0096(18) 0.0044(16) -0.007(2)
C61 0.056(2) 0.037(2) 0.035(2) 0.0129(17) -0.0116(18) -0.0208(19)
C62 0.045(2) 0.079(3) 0.064(3) -0.037(3) -0.025(2) 0.018(2)
C63 0.061(3) 0.052(3) 0.046(3) 0.016(2) 0.009(2) 0.024(2)
C64 0.038(2) 0.0258(19) 0.058(3) 0.0017(18) -0.0077(18) 0.0055(15)
C65 0.050(2) 0.042(2) 0.045(2) -0.008(2) 0.011(2) 0.0104(19)
C66 0.027(2) 0.057(3) 0.083(3) -0.014(2) 0.010(2) -0.0055(19)
Cl1 0.0332(4) 0.0306(5) 0.0379(5) 0.0043(4) 0.0030(4) 0.0092(4)
Cl2 0.0396(5) 0.0333(5) 0.0318(5) -0.0071(4) 0.0026(4) 0.0079(4)
Cl3 0.0485(5) 0.0318(5) 0.0395(5) 0.0061(4) 0.0090(4) -0.0058(4)
Cl4 0.0355(5) 0.0314(5) 0.0544(6) -0.0137(4) 0.0083(4) -0.0109(4)
Fe1 0.0240(2) 0.0299(3) 0.0252(2) -0.00300(19) 0.00328(19) 0.0018(2)
Fe3 0.0246(2) 0.0270(2) 0.0216(2) 0.00195(19) -0.00030(19) -0.00178(19)
N1 0.0217(14) 0.0268(15) 0.0245(14) 0.0028(12) 0.0007(11) 0.0031(12)
N2 0.0215(13) 0.0279(15) 0.0251(14) 0.0015(12) 0.0026(11) 0.0027(11)
N3 0.0228(13) 0.0245(14) 0.0275(15) -0.0042(12) 0.0007(11) -0.0024(11)
N4 0.0218(14) 0.0273(15) 0.0192(14) -0.0017(11) -0.0002(11) 0.0015(11)
Zr1 0.02008(14) 0.02294(15) 0.02577(15) -0.00166(15) 0.00162(12) 0.00209(12)
Zr2 0.02102(14) 0.02266(15) 0.02955(16) -0.00247(15) 0.00197(13) -0.00158(12)
C81 0.104(6) 0.201(9) 0.099(6) 0.061(6) -0.014(4) 0.001(6)
C82 0.077(5) 0.260(12) 0.141(8) 0.063(8) 0.026(5) -0.017(7)
C83 0.240(13) 0.386(19) 0.067(5) 0.051(8) -0.011(7) -0.221(15)
C85 0.44(3) 0.286(17) 0.060(6) 0.005(8) 0.040(11) -0.054(19)
C80 0.139(7) 0.115(6) 0.121(6) 0.048(5) 0.003(5) -0.009(5)
C84 0.176(11) 0.308(19) 0.224(15) -0.180(14) 0.116(10) -0.132(12)

loop_
_atom_type_symbol
_atom_type_description
_atom_type_scat_dispersion_real
_atom_type_scat_dispersion_imag
_atom_type_scat_source
C C 0.0033 0.0016 'International Tables Vol C Tables 4.2.6.8 and 6.1.1.4'
H H 0.0000 0.0000 'International Tables Vol C Tables 4.2.6.8 and 6.1.1.4'
N N 0.0061 0.0033 'International Tables Vol C Tables 4.2.6.8 and 6.1.1.4'
Cl Cl 0.1484 0.1585 'International Tables Vol C Tables 4.2.6.8 and 6.1.1.4'
Fe Fe 0.3463 0.8444 'International Tables Vol C Tables 4.2.6.8 and 6.1.1.4'
Zr Zr -2.9673 0.5597 'International Tables Vol C Tables 4.2.6.8 and 6.1.1.4'

loop_
_geom_angle_atom_site_label_1
_geom_angle_atom_site_label_2
_geom_angle_atom_site_label_3
_geom_angle
C5 C1 C2 108.2(3)
C5 C1 C32 126.8(3)
C2 C1 C32 124.8(3)
C5 C1 Zr1 74.25(18)
C2 C1 Zr1 72.09(18)
C32 C1 Zr1 123.7(2)
C3 C2 C1 108.1(3)
C3 C2 C31 126.5(3)
C1 C2 C31 125.3(3)
C3 C2 Zr1 74.19(18)
C1 C2 Zr1 75.01(18)
C31 C2 Zr1 120.1(2)
C2 C3 C4 107.4(3)
C2 C3 C30 126.3(3)
C4 C3 C30 126.1(3)
C2 C3 Zr1 72.96(19)
C4 C3 Zr1 73.96(19)
C30 C3 Zr1 123.0(2)
C5 C4 C3 108.6(3)
C5 C4 C29 123.7(4)
C3 C4 C29 127.0(4)
C5 C4 Zr1 74.61(19)
C3 C4 Zr1 73.3(2)
C29 C4 Zr1 126.2(2)
C1 C5 C4 107.7(3)
C1 C5 C33 127.8(4)
C4 C5 C33 124.0(3)
C1 C5 Zr1 73.52(18)
C4 C5 Zr1 72.88(19)
C33 C5 Zr1 125.6(2)
N1 C6 N2 112.2(3)
N1 C6 C19 121.1(3)
N2 C6 C19 126.7(3)
N2 C7 C8 112.6(3)
N2 C7 C12 110.2(3)
C8 C7 C12 109.5(3)
C7 C8 C9 109.6(3)
C10 C9 C8 112.5(3)
C9 C10 C11 111.2(3)
C10 C11 C12 111.6(3)
C11 C12 C7 111.5(3)
N1 C13 C14 112.7(3)
N1 C13 C18 109.1(3)
C14 C13 C18 110.5(3)
C13 C14 C15 111.5(3)
C16 C15 C14 111.8(3)
C15 C16 C17 110.1(3)
C16 C17 C18 110.6(3)
C13 C18 C17 112.4(3)
C23 C19 C20 106.8(3)
C23 C19 C6 130.3(3)
C20 C19 C6 122.5(3)
C23 C19 Fe1 68.67(18)
C20 C19 Fe1 68.69(18)
C6 C19 Fe1 133.5(2)
C21 C20 C19 108.6(3)
C21 C20 Fe1 69.5(2)
C19 C20 Fe1 70.5(2)
C22 C21 C20 107.9(3)
C22 C21 Fe1 69.9(2)
C20 C21 Fe1 69.96(19)
C21 C22 C23 108.8(3)
C21 C22 Fe1 69.7(2)
C23 C22 Fe1 69.72(19)
C22 C23 C19 107.9(3)
C22 C23 Fe1 69.6(2)
C19 C23 Fe1 70.56(19)
C28 C24 C25 108.4(4)
C28 C24 Fe1 69.9(2)
C25 C24 Fe1 70.4(2)
C26 C25 C24 107.9(4)
C26 C25 Fe1 69.5(2)
C24 C25 Fe1 69.4(2)
C25 C26 C27 108.0(4)
C25 C26 Fe1 70.4(2)
C27 C26 Fe1 69.5(2)
C28 C27 C26 107.5(4)
C28 C27 Fe1 69.8(2)
C26 C27 Fe1 69.7(2)
C24 C28 C27 108.2(4)
C24 C28 Fe1 69.9(2)
C27 C28 Fe1 69.8(2)
C38 C34 C35 107.7(3)
C38 C34 C63 123.1(4)
C35 C34 C63 128.6(4)
C38 C34 Zr2 74.56(18)
C35 C34 Zr2 72.6(2)
C63 C34 Zr2 125.3(2)
C36 C35 C34 108.1(3)
C36 C35 C62 126.3(4)
C34 C35 C62 125.4(4)
C36 C35 Zr2 72.8(2)
C34 C35 Zr2 74.57(19)
C62 C35 Zr2 122.8(3)
C35 C36 C37 108.4(3)
C35 C36 C66 126.2(3)
C37 C36 C66 125.3(4)
C35 C36 Zr2 74.62(19)
C37 C36 Zr2 75.69(18)
C66 C36 Zr2 119.3(3)
C38 C37 C36 107.5(3)
C38 C37 C65 127.2(3)
C36 C37 C65 125.1(4)
C38 C37 Zr2 74.29(18)
C36 C37 Zr2 71.35(18)
C65 C37 Zr2 123.9(3)
C34 C38 C37 108.1(3)
C34 C38 C64 123.9(3)
C37 C38 C64 127.5(3)
C34 C38 Zr2 73.07(18)
C37 C38 Zr2 73.35(18)
C64 C38 Zr2 125.8(2)
N3 C39 N4 112.3(3)
N3 C39 C52 126.5(3)
N4 C39 C52 121.1(3)
N4 C40 C45 111.7(3)
N4 C40 C41 109.3(3)
C45 C40 C41 110.1(3)
C42 C41 C40 112.4(3)
C43 C42 C41 110.9(3)
C44 C43 C42 110.5(3)
C43 C44 C45 111.7(3)
C40 C45 C44 111.6(3)
N3 C46 C47 113.2(3)
N3 C46 C51 110.4(3)
C47 C46 C51 109.6(3)
C46 C47 C48 110.5(3)
C49 C48 C47 111.5(3)
C48 C49 C50 112.0(3)
C49 C50 C51 111.1(3)
C46 C51 C50 111.4(3)
C53 C52 C56 106.8(3)
C53 C52 C39 130.1(3)
C56 C52 C39 122.6(3)
C53 C52 Fe3 68.62(18)
C56 C52 Fe3 68.47(17)
C39 C52 Fe3 133.8(2)
C54 C53 C52 108.0(3)
C54 C53 Fe3 69.74(19)
C52 C53 Fe3 70.71(18)
C55 C54 C53 108.3(3)
C55 C54 Fe3 69.47(19)
C53 C54 Fe3 69.83(18)
C56 C55 C54 108.6(3)
C56 C55 Fe3 70.14(19)
C54 C55 Fe3 70.2(2)
C55 C56 C52 108.2(3)
C55 C56 Fe3 69.56(19)
C52 C56 Fe3 70.77(18)
C61 C57 C58 107.9(3)
C61 C57 Fe3 69.3(2)
C58 C57 Fe3 70.07(19)
C59 C58 C57 108.8(3)
C59 C58 Fe3 69.8(2)
C57 C58 Fe3 69.82(19)
C58 C59 C60 107.4(4)
C58 C59 Fe3 70.2(2)
C60 C59 Fe3 69.3(2)
C59 C60 C61 108.0(3)
C59 C60 Fe3 70.2(2)
C61 C60 Fe3 69.5(2)
C57 C61 C60 107.9(3)
C57 C61 Fe3 70.5(2)
C60 C61 Fe3 69.7(2)
C21 Fe1 C28 102.98(16)
C21 Fe1 C22 40.40(15)
C28 Fe1 C22 121.62(16)
C21 Fe1 C27 115.84(15)
C28 Fe1 C27 40.37(18)
C22 Fe1 C27 105.25(17)
C21 Fe1 C24 122.76(16)
C28 Fe1 C24 40.24(16)
C22 Fe1 C24 158.71(15)
C27 Fe1 C24 67.84(18)
C21 Fe1 C23 68.58(15)
C28 Fe1 C23 160.26(16)
C22 Fe1 C23 40.70(14)
C27 Fe1 C23 125.76(17)
C24 Fe1 C23 159.15(15)
C21 Fe1 C26 152.77(15)
C28 Fe1 C26 67.97(17)
C22 Fe1 C26 121.09(16)
C27 Fe1 C26 40.75(17)
C24 Fe1 C26 67.69(17)
C23 Fe1 C26 110.95(16)
C21 Fe1 C20 40.55(13)
C28 Fe1 C20 117.36(16)
C22 Fe1 C20 67.96(14)
C27 Fe1 C20 150.86(17)
C24 Fe1 C20 107.69(15)
C23 Fe1 C20 68.53(14)
C26 Fe1 C20 166.50(15)
C21 Fe1 C25 161.71(15)
C28 Fe1 C25 67.67(15)
C22 Fe1 C25 157.88(15)
C27 Fe1 C25 67.93(16)
C24 Fe1 C25 40.19(14)
C23 Fe1 C25 125.17(14)
C26 Fe1 C25 40.15(15)
C20 Fe1 C25 128.31(14)
C21 Fe1 C19 68.58(13)
C28 Fe1 C19 154.51(16)
C22 Fe1 C19 68.27(13)
C27 Fe1 C19 165.08(17)
C24 Fe1 C19 123.01(15)
C23 Fe1 C19 40.77(13)
C26 Fe1 C19 130.03(15)
C20 Fe1 C19 40.82(13)
C25 Fe1 C19 112.73(13)
C55 Fe3 C61 102.92(15)
C55 Fe3 C60 116.52(15)
C61 Fe3 C60 40.76(17)
C55 Fe3 C56 40.30(13)
C61 Fe3 C56 117.99(15)
C60 Fe3 C56 151.89(15)
C55 Fe3 C54 40.34(15)
C61 Fe3 C54 120.50(15)
C60 Fe3 C54 104.59(15)
C56 Fe3 C54 67.93(14)
C55 Fe3 C53 68.15(14)
C61 Fe3 C53 158.66(14)
C60 Fe3 C53 124.31(16)
C56 Fe3 C53 68.48(14)
C54 Fe3 C53 40.43(13)
C55 Fe3 C59 153.30(15)
C61 Fe3 C59 68.28(16)
C60 Fe3 C59 40.53(15)
C56 Fe3 C59 166.09(14)
C54 Fe3 C59 120.98(15)
C53 Fe3 C59 110.54(15)
C55 Fe3 C57 122.49(15)
C61 Fe3 C57 40.24(15)
C60 Fe3 C57 67.90(17)
C56 Fe3 C57 108.23(15)
C54 Fe3 C57 157.68(15)
C53 Fe3 C57 160.69(14)
C59 Fe3 C57 67.81(15)
C55 Fe3 C58 161.33(15)
C61 Fe3 C58 67.58(14)
C60 Fe3 C58 67.52(15)
C56 Fe3 C58 128.53(14)
C54 Fe3 C58 158.33(15)
C53 Fe3 C58 126.21(14)
C59 Fe3 C58 40.05(14)
C57 Fe3 C58 40.11(14)
C55 Fe3 C52 68.05(13)
C61 Fe3 C52 155.74(16)
C60 Fe3 C52 163.50(16)
C56 Fe3 C52 40.76(13)
C54 Fe3 C52 67.96(13)
C53 Fe3 C52 40.67(12)
C59 Fe3 C52 129.53(14)
C57 Fe3 C52 124.48(14)
C58 Fe3 C52 113.71(13)
C6 N1 C13 121.0(2)
C6 N1 Zr1 93.97(19)
C13 N1 Zr1 139.1(2)
C6 N2 C7 121.7(3)
C6 N2 Zr1 93.62(19)
C7 N2 Zr1 143.3(2)
C39 N3 C46 121.2(3)
C39 N3 Zr2 93.92(19)
C46 N3 Zr2 143.5(2)
C39 N4 C40 121.6(2)
C39 N4 Zr2 93.32(19)
C40 N4 Zr2 140.6(2)
N1 Zr1 N2 60.18(9)
N1 Zr1 Cl2 91.56(7)
N2 Zr1 Cl2 132.73(7)
N1 Zr1 Cl1 135.95(7)
N2 Zr1 Cl1 87.69(7)
Cl2 Zr1 Cl1 89.80(3)
N1 Zr1 C2 131.81(11)
N2 Zr1 C2 137.18(11)
Cl2 Zr1 C2 90.08(9)
Cl1 Zr1 C2 92.20(8)
N1 Zr1 C3 130.35(11)
N2 Zr1 C3 104.93(11)
Cl2 Zr1 C3 121.73(9)
Cl1 Zr1 C3 84.10(9)
C2 Zr1 C3 32.85(12)
N1 Zr1 C4 97.76(11)
N2 Zr1 C4 85.72(10)
Cl2 Zr1 C4 138.47(8)
Cl1 Zr1 C4 109.81(9)
C2 Zr1 C4 54.21(11)
C3 Zr1 C4 32.77(12)
N1 Zr1 C1 99.40(11)
N2 Zr1 C1 133.23(10)
Cl2 Zr1 C1 84.90(8)
Cl1 Zr1 C1 124.56(8)
C2 Zr1 C1 32.90(11)
C3 Zr1 C1 54.22(11)
C4 Zr1 C1 53.71(11)
N1 Zr1 C5 80.85(10)
N2 Zr1 C5 101.01(10)
Cl2 Zr1 C5 111.52(9)
Cl1 Zr1 C5 138.31(8)
C2 Zr1 C5 54.18(11)
C3 Zr1 C5 54.22(11)
C4 Zr1 C5 32.51(12)
C1 Zr1 C5 32.23(11)
N3 Zr2 N4 60.35(9)
N3 Zr2 Cl3 132.25(7)
N4 Zr2 Cl3 91.43(7)
N3 Zr2 Cl4 87.75(7)
N4 Zr2 Cl4 136.05(7)
Cl3 Zr2 Cl4 89.25(3)
N3 Zr2 C36 136.81(12)
N4 Zr2 C36 131.60(10)
Cl3 Zr2 C36 90.92(10)
Cl4 Zr2 C36 92.32(8)
N3 Zr2 C35 104.76(12)
N4 Zr2 C35 129.99(12)
Cl3 Zr2 C35 122.34(10)
Cl4 Zr2 C35 84.49(9)
C36 Zr2 C35 32.62(13)
N3 Zr2 C34 85.30(11)
N4 Zr2 C34 97.37(11)
Cl3 Zr2 C34 139.40(8)
Cl4 Zr2 C34 110.12(9)
C36 Zr2 C34 54.29(12)
C35 Zr2 C34 32.85(12)
N3 Zr2 C37 133.04(11)
N4 Zr2 C37 99.17(10)
Cl3 Zr2 C37 85.66(9)
Cl4 Zr2 C37 124.67(8)
C36 Zr2 C37 32.95(11)
C35 Zr2 C37 54.05(12)
C34 Zr2 C37 53.84(12)
N3 Zr2 C38 100.70(10)
N4 Zr2 C38 80.61(10)
Cl3 Zr2 C38 112.39(9)
Cl4 Zr2 C38 138.45(8)
C36 Zr2 C38 54.18(11)
C35 Zr2 C38 53.98(11)
C34 Zr2 C38 32.37(11)
C37 Zr2 C38 32.36(11)
C80 C81 C82 114.8(8)
C83 C82 C81 125.7(11)
C82 C83 C84 126.8(15)
C83 C84 C85 113.3(15)

loop_
_geom_bond_atom_site_label_1
_geom_bond_atom_site_label_2
_geom_bond_distance
C1 C5 1.407(5)
C1 C2 1.423(5)
C1 C32 1.494(5)
C1 Zr1 2.530(3)
C2 C3 1.414(5)
C2 C31 1.499(5)
C2 Zr1 2.492(3)
C3 C4 1.418(5)
C3 C30 1.501(5)
C3 Zr1 2.508(3)
C4 C5 1.415(5)
C4 C29 1.504(5)
C4 Zr1 2.517(3)
C5 C33 1.505(5)
C5 Zr1 2.539(3)
C6 N1 1.334(4)
C6 N2 1.343(4)
C6 C19 1.486(4)
C7 N2 1.471(4)
C7 C8 1.524(5)
C7 C12 1.526(5)
C8 C9 1.529(5)
C9 C10 1.512(6)
C10 C11 1.514(6)
C11 C12 1.525(5)
C13 N1 1.478(4)
C13 C14 1.512(5)
C13 C18 1.523(5)
C14 C15 1.528(5)
C15 C16 1.509(6)
C16 C17 1.516(6)
C17 C18 1.528(5)
C19 C23 1.430(5)
C19 C20 1.432(5)
C19 Fe1 2.065(3)
C20 C21 1.413(5)
C20 Fe1 2.041(4)
C21 C22 1.407(5)
C21 Fe1 2.035(3)
C22 C23 1.418(5)
C22 Fe1 2.038(3)
C23 Fe1 2.040(3)
C24 C28 1.402(6)
C24 C25 1.405(5)
C24 Fe1 2.039(4)
C25 C26 1.405(5)
C25 Fe1 2.052(4)
C26 C27 1.420(6)
C26 Fe1 2.041(4)
C27 C28 1.407(6)
C27 Fe1 2.039(4)
C28 Fe1 2.038(4)
C34 C38 1.416(5)
C34 C35 1.423(5)
C34 C63 1.502(5)
C34 Zr2 2.529(3)
C35 C36 1.400(6)
C35 C62 1.509(5)
C35 Zr2 2.503(4)
C36 C37 1.424(5)
C36 C66 1.508(5)
C36 Zr2 2.480(3)
C37 C38 1.417(5)
C37 C65 1.492(5)
C37 Zr2 2.536(3)
C38 C64 1.497(5)
C38 Zr2 2.548(3)
C39 N3 1.337(4)
C39 N4 1.343(4)
C39 C52 1.487(4)
C40 N4 1.476(4)
C40 C45 1.521(5)
C40 C41 1.528(5)
C41 C42 1.520(5)
C42 C43 1.515(5)
C43 C44 1.509(6)
C44 C45 1.526(5)
C46 N3 1.461(4)
C46 C47 1.523(4)
C46 C51 1.526(5)
C47 C48 1.526(5)
C48 C49 1.501(6)
C49 C50 1.514(6)
C50 C51 1.530(5)
C52 C53 1.430(4)
C52 C56 1.432(5)
C52 Fe3 2.071(3)
C53 C54 1.412(5)
C53 Fe3 2.043(3)
C54 C55 1.405(5)
C54 Fe3 2.042(3)
C55 C56 1.403(5)
C55 Fe3 2.033(4)
C56 Fe3 2.041(3)
C57 C61 1.406(5)
C57 C58 1.408(5)
C57 Fe3 2.052(4)
C58 C59 1.406(5)
C58 Fe3 2.055(3)
C59 C60 1.416(5)
C59 Fe3 2.050(3)
C60 C61 1.419(6)
C60 Fe3 2.039(4)
C61 Fe3 2.036(4)
Cl1 Zr1 2.4426(9)
Cl2 Zr1 2.4245(9)
Cl3 Zr2 2.4252(10)
Cl4 Zr2 2.4424(9)
N1 Zr1 2.215(2)
N2 Zr1 2.217(3)
N3 Zr2 2.209(3)
N4 Zr2 2.219(2)
C81 C80 1.452(10)
C81 C82 1.484(12)
C82 C83 1.305(14)
C83 C84 1.406(13)
C85 C84 1.513(18)
